data_7062530
loop_
_publ_author_name
'Doddagaddavalli, Manasa A.'
'Kalalbandi, Veerendra Kumar A.'
'Naik, T. R. Ravi'
'Joshi, Shrinivas D.'
'Seetharamappa, Jaldappagari'

_publ_section_title
;
 Fluorenone--thiazolidine-4-one scaffolds as antidiabetic and antioxidant
 agents: design, synthesis, X-ray crystal structures, and binding and
 computational studies
;
_journal_issue 28
_journal_name_full 'New Journal of Chemistry'
_journal_page_first 13581
_journal_page_last 13599
_journal_paper_doi 10.1039/D3NJ01922E
_journal_volume 47
_journal_year 2023
_chemical_formula_moiety 'C25 H16 N4 O S, C2 H6 O'
_chemical_formula_sum 'C27 H22 N4 O2 S'
_chemical_formula_weight 466.54
_space_group_crystal_system triclinic
_space_group_IT_number 2
_space_group_name_Hall '-P 1'
_space_group_name_H-M_alt 'P -1'
_atom_sites_solution_hydrogens geom
_audit_creation_date 2022-08-06
_audit_creation_method
;
Olex2 1.5
(compiled 2022.04.07 svn.rca3783a0 for OlexSys, GUI svn.r6498)
;
_audit_update_record
;
2022-11-23 deposited with the CCDC.	2023-06-05 downloaded from the CCDC.
;
_cell_angle_alpha 67.572(2)
_cell_angle_beta 76.947(3)
_cell_angle_gamma 83.014(3)
_cell_formula_units_Z 2
_cell_length_a 9.5263(4)
_cell_length_b 10.9713(6)
_cell_length_c 11.9081(6)
_cell_measurement_reflns_used 3180
_cell_measurement_temperature 296(2)
_cell_measurement_theta_max 23.974
_cell_measurement_theta_min 2.600
_cell_volume 1119.85(10)
_computing_cell_refinement 'SAINT v8.27A (Bruker, 2012)'
_computing_data_reduction 'SAINT v8.27A (Bruker, 2012)'
_computing_molecular_graphics 'Olex2 1.5 (Dolomanov et al., 2009)'
_computing_publication_material 'Olex2 1.5 (Dolomanov et al., 2009)'
_computing_structure_refinement 'SHELXL 2018/3 (Sheldrick, 2015)'
_computing_structure_solution 'SHELXS-97 (Sheldrick, 2008)'
_diffrn_ambient_temperature 296.15
_diffrn_measured_fraction_theta_full 0.999
_diffrn_measured_fraction_theta_max 0.992
_diffrn_measurement_device_type 'Bruker APEX-II CCD'
_diffrn_measurement_method '\f and \w scans'
_diffrn_radiation_monochromator graphite
_diffrn_radiation_type MoK\a
_diffrn_radiation_wavelength 0.71073
_diffrn_reflns_av_R_equivalents 0.0358
_diffrn_reflns_av_unetI/netI 0.0400
_diffrn_reflns_Laue_measured_fraction_full 0.999
_diffrn_reflns_Laue_measured_fraction_max 0.992
_diffrn_reflns_limit_h_max 11
_diffrn_reflns_limit_h_min -11
_diffrn_reflns_limit_k_max 13
_diffrn_reflns_limit_k_min -13
_diffrn_reflns_limit_l_max 14
_diffrn_reflns_limit_l_min -14
_diffrn_reflns_number 15443
_diffrn_reflns_point_group_measured_fraction_full 0.999
_diffrn_reflns_point_group_measured_fraction_max 0.992
_diffrn_reflns_theta_full 25.242
_diffrn_reflns_theta_max 25.505
_diffrn_reflns_theta_min 1.887
_diffrn_source_current 30.0
_diffrn_source_power 1.35
_diffrn_source_voltage 45.0
_diffrn_standards_number 0
_exptl_absorpt_coefficient_mu 0.179
_exptl_absorpt_correction_T_max 0.7452
_exptl_absorpt_correction_T_min 0.6913
_exptl_absorpt_correction_type multi-scan
_exptl_absorpt_process_details
;
SADABS-2012/1 (Bruker,2012) was used for absorption correction.
wR2(int) was 0.1009 before and 0.0480 after correction.
The Ratio of minimum to maximum transmission is 0.9277.
The \l/2 correction factor is 0.0015.
;
_exptl_crystal_colour 'clear light yellow'
_exptl_crystal_colour_lustre clear
_exptl_crystal_colour_modifier light
_exptl_crystal_colour_primary yellow
_exptl_crystal_density_diffrn 1.384
_exptl_crystal_density_method 'not measured'
_exptl_crystal_description block
_exptl_crystal_F_000 488
_exptl_crystal_size_max 0.19
_exptl_crystal_size_mid 0.19
_exptl_crystal_size_min 0
_refine_diff_density_max 0.282
_refine_diff_density_min -0.287
_refine_diff_density_rms 0.048
_refine_ls_extinction_method none
_refine_ls_goodness_of_fit_ref 1.038
_refine_ls_hydrogen_treatment constr
_refine_ls_matrix_type full
_refine_ls_number_parameters 309
_refine_ls_number_reflns 4153
_refine_ls_number_restraints 0
_refine_ls_restrained_S_all 1.038
_refine_ls_R_factor_all 0.0669
_refine_ls_R_factor_gt 0.0491
_refine_ls_shift/su_max 0.000
_refine_ls_shift/su_mean 0.000
_refine_ls_structure_factor_coef Fsqd
_refine_ls_weighting_details 'w=1/[\s^2^(Fo^2^)+(0.0508P)^2^+0.4919P] where P=(Fo^2^+2Fc^2^)/3'
_refine_ls_weighting_scheme calc
_refine_ls_wR_factor_gt 0.1127
_refine_ls_wR_factor_ref 0.1233
_reflns_Friedel_coverage 0.000
_reflns_number_gt 3185
_reflns_number_total 4153
_reflns_threshold_expression 'I > 2\s(I)'
_cod_data_source_file d3nj01922e2.cif
_cod_data_source_block f
_cod_depositor_comments 'Adding full bibliography for 7062530.cif.'
_cod_database_code 7062530
_shelx_shelxl_version_number 2018/3
_shelx_space_group_comment
;
The symmetry employed for this shelxl refinement is uniquely defined
by the following loop, which should always be used as a source of
symmetry information in preference to the above space-group names.
They are only intended as comments.
;
_shelx_estimated_absorpt_t_max 1.000
_shelx_estimated_absorpt_t_min 0.967
_olex2_refinement_description
;
1. Fixed Uiso
 At 1.2 times of:
  All C(H) groups, All C(H,H) groups, All N(H) groups
 At 1.5 times of:
  All C(H,H,H) groups, All O(H) groups
2.a Secondary CH2 refined with riding coordinates:
 C27(H27A,H27B)
2.b Aromatic/amide H refined with riding coordinates:
 N3(H3), C22(H22), C21(H21), C20(H20), C17(H17), C12(H12), C11(H11), C10(H10),
 C9(H9), C3(H3A), C4(H4), C5(H5), C6(H6), C25(H25), N4(H4A), C23(H23)
2.c Idealised Me refined as rotating group:
 C26(H26A,H26B,H26C)
2.d Idealised tetrahedral OH refined as rotating group:
 O2(H2)
;
_olex2_submission_special_instructions 'No special instructions were received'

loop_
_space_group_symop_operation_xyz
'x, y, z'
'-x, -y, -z'

loop_
_atom_site_label
_atom_site_type_symbol
_atom_site_fract_x
_atom_site_fract_y
_atom_site_fract_z
_atom_site_U_iso_or_equiv
_atom_site_adp_type
_atom_site_occupancy
_atom_site_site_symmetry_order
_atom_site_calc_flag
_atom_site_refinement_flags_posn
_atom_site_refinement_flags_adp
_atom_site_refinement_flags_occupancy
_atom_site_disorder_assembly
_atom_site_disorder_group
S1 S 0.02345(6) -0.04022(6) 0.28795(5) 0.03890(18) Uani 1 1 d . . . . .
O1 O -0.33584(16) -0.14537(17) 0.51791(14) 0.0453(4) Uani 1 1 d . . . . .
N2 N -0.13639(19) 0.09790(18) 0.11473(17) 0.0396(5) Uani 1 1 d . . . . .
N1 N 0.0042(2) 0.11864(19) 0.04652(17) 0.0403(5) Uani 1 1 d . . . . .
N3 N -0.25416(18) -0.01777(18) 0.31580(16) 0.0361(4) Uani 1 1 d . . . . .
H3 H -0.338794 0.006720 0.299265 0.043 Uiso 1 1 calc R U . . .
C22 C 0.3170(3) -0.4199(3) 0.8579(2) 0.0525(7) Uani 1 1 d . . . . .
H22 H 0.367997 -0.464565 0.920842 0.063 Uiso 1 1 calc R U . . .
C21 C 0.1676(3) -0.4271(3) 0.8835(2) 0.0502(7) Uani 1 1 d . . . . .
H21 H 0.120788 -0.475834 0.963124 0.060 Uiso 1 1 calc R U . . .
C20 C 0.0881(2) -0.3630(2) 0.7927(2) 0.0413(6) Uani 1 1 d . . . . .
H20 H -0.011692 -0.368281 0.810478 0.050 Uiso 1 1 calc R U . . .
C19 C 0.1597(2) -0.2902(2) 0.6739(2) 0.0337(5) Uani 1 1 d . . . . .
C18 C 0.1152(2) -0.2130(2) 0.5579(2) 0.0358(5) Uani 1 1 d . . . . .
C17 C -0.0310(2) -0.1898(2) 0.5395(2) 0.0367(5) Uani 1 1 d . . . . .
H17 H -0.101000 -0.227976 0.609403 0.044 Uiso 1 1 calc R U . . .
C16 C -0.0804(2) -0.1206(2) 0.4349(2) 0.0338(5) Uani 1 1 d . . . . .
C14 C -0.1324(2) 0.0229(2) 0.2275(2) 0.0343(5) Uani 1 1 d . . . . .
C1 C 0.0158(2) 0.2034(2) -0.0651(2) 0.0360(5) Uani 1 1 d . . . . .
C13 C 0.1578(2) 0.2347(2) -0.1479(2) 0.0376(5) Uani 1 1 d . . . . .
C12 C 0.2927(3) 0.1793(3) -0.1310(2) 0.0466(6) Uani 1 1 d . . . . .
H12 H 0.304719 0.109167 -0.058699 0.056 Uiso 1 1 calc R U . . .
C11 C 0.4101(3) 0.2308(3) -0.2246(3) 0.0573(7) Uani 1 1 d . . . . .
H11 H 0.501988 0.194182 -0.215253 0.069 Uiso 1 1 calc R U . . .
C10 C 0.3922(3) 0.3360(3) -0.3317(3) 0.0612(8) Uani 1 1 d . . . . .
H10 H 0.472616 0.370366 -0.392528 0.073 Uiso 1 1 calc R U . . .
C9 C 0.2575(3) 0.3905(3) -0.3496(2) 0.0529(7) Uani 1 1 d . . . . .
H9 H 0.246083 0.460776 -0.422043 0.063 Uiso 1 1 calc R U . . .
C8 C 0.1393(3) 0.3386(2) -0.2576(2) 0.0403(6) Uani 1 1 d . . . . .
C7 C -0.0153(3) 0.3732(2) -0.2501(2) 0.0391(5) Uani 1 1 d . . . . .
C2 C -0.0911(2) 0.2904(2) -0.1356(2) 0.0381(5) Uani 1 1 d . . . . .
C3 C -0.2396(3) 0.3030(3) -0.1069(2) 0.0475(6) Uani 1 1 d . . . . .
H3A H -0.290591 0.248119 -0.031569 0.057 Uiso 1 1 calc R U . . .
C4 C -0.3118(3) 0.3985(3) -0.1917(3) 0.0563(7) Uani 1 1 d . . . . .
H4 H -0.411796 0.407328 -0.173274 0.068 Uiso 1 1 calc R U . . .
C5 C -0.2363(3) 0.4805(3) -0.3033(2) 0.0583(7) Uani 1 1 d . . . . .
H5 H -0.286299 0.544627 -0.358856 0.070 Uiso 1 1 calc R U . . .
C6 C -0.0880(3) 0.4689(3) -0.3337(2) 0.0510(7) Uani 1 1 d . . . . .
H6 H -0.037925 0.524491 -0.409135 0.061 Uiso 1 1 calc R U . . .
C15 C -0.2350(2) -0.0991(2) 0.4316(2) 0.0346(5) Uani 1 1 d . . . . .
C25 C 0.2399(2) -0.1648(2) 0.4737(2) 0.0452(6) Uani 1 1 d . . . . .
H25 H 0.244149 -0.111393 0.390877 0.054 Uiso 1 1 calc R U . . .
N4 N 0.3548(2) -0.2067(2) 0.52965(18) 0.0462(5) Uani 1 1 d . . . . .
H4A H 0.442730 -0.187557 0.494024 0.055 Uiso 1 1 calc R U . . .
C24 C 0.3103(2) -0.2843(2) 0.6518(2) 0.0363(5) Uani 1 1 d . . . . .
C23 C 0.3905(3) -0.3490(2) 0.7425(2) 0.0460(6) Uani 1 1 d . . . . .
H23 H 0.490305 -0.344533 0.725692 0.055 Uiso 1 1 calc R U . . .
O2 O 0.54120(18) -0.05947(18) -0.28211(15) 0.0528(5) Uani 1 1 d . . . . .
H2 H 0.582051 -0.099316 -0.327082 0.079 Uiso 1 1 calc R U . . .
C26 C 0.6686(4) -0.2357(3) -0.1396(3) 0.0851(11) Uani 1 1 d . . . . .
H26A H 0.762511 -0.211537 -0.189616 0.128 Uiso 1 1 calc R U . . .
H26B H 0.633369 -0.302442 -0.158722 0.128 Uiso 1 1 calc R U . . .
H26C H 0.674689 -0.269300 -0.053635 0.128 Uiso 1 1 calc R U . . .
C27 C 0.5729(4) -0.1231(4) -0.1647(3) 0.0877(11) Uani 1 1 d . . . . .
H27A H 0.482117 -0.149018 -0.107163 0.105 Uiso 1 1 calc R U . . .
H27B H 0.611536 -0.058130 -0.144170 0.105 Uiso 1 1 calc R U . . .

loop_
_atom_site_aniso_label
_atom_site_aniso_U_11
_atom_site_aniso_U_22
_atom_site_aniso_U_33
_atom_site_aniso_U_23
_atom_site_aniso_U_13
_atom_site_aniso_U_12
S1 0.0286(3) 0.0465(4) 0.0327(3) -0.0070(3) -0.0008(2) -0.0031(2)
O1 0.0290(8) 0.0609(11) 0.0345(9) -0.0072(8) 0.0006(7) -0.0067(8)
N2 0.0370(11) 0.0428(12) 0.0308(10) -0.0063(9) -0.0029(9) -0.0030(9)
N1 0.0382(11) 0.0427(11) 0.0339(11) -0.0096(9) -0.0031(9) -0.0017(9)
N3 0.0266(9) 0.0435(11) 0.0320(10) -0.0076(9) -0.0058(8) 0.0005(8)
C22 0.0484(15) 0.0549(17) 0.0515(16) -0.0109(14) -0.0231(13) 0.0035(13)
C21 0.0471(15) 0.0562(17) 0.0367(14) -0.0054(12) -0.0070(12) -0.0046(12)
C20 0.0316(12) 0.0469(14) 0.0405(14) -0.0097(12) -0.0071(11) -0.0043(10)
C19 0.0297(11) 0.0323(12) 0.0370(13) -0.0111(10) -0.0057(10) 0.0002(9)
C18 0.0297(11) 0.0366(13) 0.0356(13) -0.0081(10) -0.0047(10) -0.0023(9)
C17 0.0317(12) 0.0405(13) 0.0326(12) -0.0094(10) -0.0023(10) -0.0026(10)
C16 0.0311(11) 0.0348(12) 0.0302(12) -0.0074(10) -0.0022(9) -0.0035(9)
C14 0.0353(12) 0.0338(12) 0.0305(12) -0.0096(10) -0.0031(10) -0.0035(9)
C1 0.0362(12) 0.0389(13) 0.0304(12) -0.0114(11) -0.0034(10) -0.0031(10)
C13 0.0393(13) 0.0402(13) 0.0338(13) -0.0160(11) -0.0013(10) -0.0064(10)
C12 0.0415(14) 0.0526(16) 0.0480(15) -0.0222(13) -0.0056(12) -0.0035(12)
C11 0.0396(14) 0.0651(19) 0.072(2) -0.0347(17) -0.0014(14) -0.0055(13)
C10 0.0502(16) 0.0676(19) 0.0607(19) -0.0279(16) 0.0153(14) -0.0181(14)
C9 0.0566(17) 0.0534(16) 0.0406(15) -0.0142(13) 0.0064(13) -0.0128(13)
C8 0.0460(14) 0.0418(14) 0.0327(13) -0.0164(11) 0.0012(11) -0.0084(11)
C7 0.0463(14) 0.0391(13) 0.0320(12) -0.0137(11) -0.0053(11) -0.0041(11)
C2 0.0407(13) 0.0409(13) 0.0310(12) -0.0122(11) -0.0047(10) -0.0035(10)
C3 0.0422(14) 0.0530(16) 0.0405(14) -0.0119(12) -0.0040(11) -0.0024(12)
C4 0.0464(15) 0.0649(18) 0.0562(18) -0.0203(15) -0.0162(14) 0.0087(13)
C5 0.0640(18) 0.0616(18) 0.0452(16) -0.0135(14) -0.0202(14) 0.0105(15)
C6 0.0673(18) 0.0462(15) 0.0326(13) -0.0077(12) -0.0086(13) -0.0013(13)
C15 0.0321(12) 0.0371(13) 0.0310(12) -0.0102(10) -0.0025(10) -0.0024(10)
C25 0.0324(12) 0.0524(15) 0.0395(14) -0.0054(12) -0.0044(11) -0.0034(11)
N4 0.0256(10) 0.0567(13) 0.0453(12) -0.0092(11) -0.0003(9) -0.0050(9)
C24 0.0300(11) 0.0345(12) 0.0402(13) -0.0100(11) -0.0052(10) -0.0016(9)
C23 0.0314(12) 0.0517(15) 0.0535(16) -0.0166(13) -0.0119(12) 0.0013(11)
O2 0.0421(10) 0.0657(12) 0.0440(10) -0.0151(9) -0.0083(8) 0.0051(8)
C26 0.109(3) 0.077(2) 0.084(2) -0.0333(19) -0.055(2) 0.026(2)
C27 0.100(3) 0.104(3) 0.0461(18) -0.0194(18) -0.0222(18) 0.033(2)

loop_
_atom_type_symbol
_atom_type_description
_atom_type_scat_dispersion_real
_atom_type_scat_dispersion_imag
_atom_type_scat_source
C C 0.0033 0.0016 'International Tables Vol C Tables 4.2.6.8 and 6.1.1.4'
H H 0.0000 0.0000 'International Tables Vol C Tables 4.2.6.8 and 6.1.1.4'
N N 0.0061 0.0033 'International Tables Vol C Tables 4.2.6.8 and 6.1.1.4'
O O 0.0106 0.0060 'International Tables Vol C Tables 4.2.6.8 and 6.1.1.4'
S S 0.1246 0.1234 'International Tables Vol C Tables 4.2.6.8 and 6.1.1.4'

loop_
_geom_angle_atom_site_label_1
_geom_angle_atom_site_label_2
_geom_angle_atom_site_label_3
_geom_angle
_geom_angle_site_symmetry_1
_geom_angle_site_symmetry_3
_geom_angle_publ_flag
C14 S1 C16 90.89(10) . . ?
C14 N2 N1 109.15(18) . . ?
C1 N1 N2 115.26(19) . . ?
C14 N3 H3 121.6 . . ?
C15 N3 H3 121.6 . . ?
C15 N3 C14 116.82(18) . . ?
C21 C22 H22 119.2 . . ?
C23 C22 H22 119.2 . . ?
C23 C22 C21 121.6(2) . . ?
C22 C21 H21 119.5 . . ?
C20 C21 C22 121.0(2) . . ?
C20 C21 H21 119.5 . . ?
C21 C20 H20 120.6 . . ?
C21 C20 C19 118.9(2) . . ?
C19 C20 H20 120.6 . . ?
C20 C19 C18 134.7(2) . . ?
C20 C19 C24 118.5(2) . . ?
C24 C19 C18 106.78(19) . . ?
C17 C18 C19 125.4(2) . . ?
C25 C18 C19 105.94(19) . . ?
C25 C18 C17 128.6(2) . . ?
C18 C17 H17 115.6 . . ?
C16 C17 C18 128.8(2) . . ?
C16 C17 H17 115.6 . . ?
C17 C16 S1 126.67(17) . . ?
C17 C16 C15 122.7(2) . . ?
C15 C16 S1 110.64(15) . . ?
N2 C14 S1 125.88(17) . . ?
N2 C14 N3 122.6(2) . . ?
N3 C14 S1 111.50(15) . . ?
N1 C1 C13 121.1(2) . . ?
N1 C1 C2 132.7(2) . . ?
C13 C1 C2 106.10(19) . . ?
C12 C13 C1 130.4(2) . . ?
C12 C13 C8 120.9(2) . . ?
C8 C13 C1 108.7(2) . . ?
C13 C12 H12 120.9 . . ?
C13 C12 C11 118.3(2) . . ?
C11 C12 H12 120.9 . . ?
C12 C11 H11 119.6 . . ?
C10 C11 C12 120.8(3) . . ?
C10 C11 H11 119.6 . . ?
C11 C10 H10 119.5 . . ?
C9 C10 C11 121.1(3) . . ?
C9 C10 H10 119.5 . . ?
C10 C9 H9 120.7 . . ?
C10 C9 C8 118.6(3) . . ?
C8 C9 H9 120.7 . . ?
C13 C8 C7 108.3(2) . . ?
C9 C8 C13 120.3(2) . . ?
C9 C8 C7 131.4(2) . . ?
C2 C7 C8 108.9(2) . . ?
C6 C7 C8 130.5(2) . . ?
C6 C7 C2 120.5(2) . . ?
C7 C2 C1 107.84(19) . . ?
C3 C2 C1 132.2(2) . . ?
C3 C2 C7 119.9(2) . . ?
C2 C3 H3A 120.4 . . ?
C2 C3 C4 119.2(2) . . ?
C4 C3 H3A 120.4 . . ?
C3 C4 H4 119.7 . . ?
C5 C4 C3 120.5(2) . . ?
C5 C4 H4 119.7 . . ?
C4 C5 H5 119.5 . . ?
C6 C5 C4 121.1(2) . . ?
C6 C5 H5 119.5 . . ?
C7 C6 H6 120.6 . . ?
C5 C6 C7 118.8(2) . . ?
C5 C6 H6 120.6 . . ?
O1 C15 N3 123.01(19) . . ?
O1 C15 C16 126.9(2) . . ?
N3 C15 C16 110.10(18) . . ?
C18 C25 H25 125.1 . . ?
N4 C25 C18 109.9(2) . . ?
N4 C25 H25 125.1 . . ?
C25 N4 H4A 125.1 . . ?
C25 N4 C24 109.87(19) . . ?
C24 N4 H4A 125.1 . . ?
N4 C24 C19 107.53(19) . . ?
N4 C24 C23 129.7(2) . . ?
C23 C24 C19 122.7(2) . . ?
C22 C23 C24 117.2(2) . . ?
C22 C23 H23 121.4 . . ?
C24 C23 H23 121.4 . . ?
C27 O2 H2 109.5 . . ?
H26A C26 H26B 109.5 . . ?
H26A C26 H26C 109.5 . . ?
H26B C26 H26C 109.5 . . ?
C27 C26 H26A 109.5 . . ?
C27 C26 H26B 109.5 . . ?
C27 C26 H26C 109.5 . . ?
O2 C27 C26 120.5(3) . . ?
O2 C27 H27A 107.2 . . ?
O2 C27 H27B 107.2 . . ?
C26 C27 H27A 107.2 . . ?
C26 C27 H27B 107.2 . . ?
H27A C27 H27B 106.8 . . ?

loop_
_geom_bond_atom_site_label_1
_geom_bond_atom_site_label_2
_geom_bond_distance
_geom_bond_site_symmetry_2
_geom_bond_publ_flag
S1 C16 1.752(2) . ?
S1 C14 1.748(2) . ?
O1 C15 1.229(2) . ?
N2 N1 1.396(3) . ?
N2 C14 1.286(3) . ?
N1 C1 1.288(3) . ?
N3 H3 0.8600 . ?
N3 C14 1.367(3) . ?
N3 C15 1.366(3) . ?
C22 H22 0.9300 . ?
C22 C21 1.391(3) . ?
C22 C23 1.366(3) . ?
C21 H21 0.9300 . ?
C21 C20 1.377(3) . ?
C20 H20 0.9300 . ?
C20 C19 1.392(3) . ?
C19 C18 1.445(3) . ?
C19 C24 1.405(3) . ?
C18 C17 1.436(3) . ?
C18 C25 1.381(3) . ?
C17 H17 0.9300 . ?
C17 C16 1.344(3) . ?
C16 C15 1.471(3) . ?
C1 C13 1.474(3) . ?
C1 C2 1.481(3) . ?
C13 C12 1.376(3) . ?
C13 C8 1.398(3) . ?
C12 H12 0.9300 . ?
C12 C11 1.386(3) . ?
C11 H11 0.9300 . ?
C11 C10 1.384(4) . ?
C10 H10 0.9300 . ?
C10 C9 1.374(4) . ?
C9 H9 0.9300 . ?
C9 C8 1.384(3) . ?
C8 C7 1.467(3) . ?
C7 C2 1.405(3) . ?
C7 C6 1.383(3) . ?
C2 C3 1.381(3) . ?
C3 H3A 0.9300 . ?
C3 C4 1.386(3) . ?
C4 H4 0.9300 . ?
C4 C5 1.381(4) . ?
C5 H5 0.9300 . ?
C5 C6 1.380(4) . ?
C6 H6 0.9300 . ?
C25 H25 0.9300 . ?
C25 N4 1.352(3) . ?
N4 H4A 0.8600 . ?
N4 C24 1.373(3) . ?
C24 C23 1.382(3) . ?
C23 H23 0.9300 . ?
O2 H2 0.8200 . ?
O2 C27 1.389(3) . ?
C26 H26A 0.9600 . ?
C26 H26B 0.9600 . ?
C26 H26C 0.9600 . ?
C26 C27 1.419(4) . ?
C27 H27A 0.9700 . ?
C27 H27B 0.9700 . ?

loop_
_geom_torsion_atom_site_label_1
_geom_torsion_atom_site_label_2
_geom_torsion_atom_site_label_3
_geom_torsion_atom_site_label_4
_geom_torsion
_geom_torsion_site_symmetry_1
_geom_torsion_site_symmetry_2
_geom_torsion_site_symmetry_3
_geom_torsion_site_symmetry_4
_geom_torsion_publ_flag
S1 C16 C15 O1 177.5(2) . . . . ?
S1 C16 C15 N3 -2.6(2) . . . . ?
N2 N1 C1 C13 -179.72(19) . . . . ?
N2 N1 C1 C2 3.7(4) . . . . ?
N1 N2 C14 S1 1.6(3) . . . . ?
N1 N2 C14 N3 -178.20(19) . . . . ?
N1 C1 C13 C12 5.7(4) . . . . ?
N1 C1 C13 C8 -174.0(2) . . . . ?
N1 C1 C2 C7 173.7(2) . . . . ?
N1 C1 C2 C3 -4.6(5) . . . . ?
C22 C21 C20 C19 -0.1(4) . . . . ?
C21 C22 C23 C24 0.0(4) . . . . ?
C21 C20 C19 C18 179.4(2) . . . . ?
C21 C20 C19 C24 -0.5(3) . . . . ?
C20 C19 C18 C17 1.8(4) . . . . ?
C20 C19 C18 C25 179.7(3) . . . . ?
C20 C19 C24 N4 -179.5(2) . . . . ?
C20 C19 C24 C23 0.9(4) . . . . ?
C19 C18 C17 C16 -179.4(2) . . . . ?
C19 C18 C25 N4 0.0(3) . . . . ?
C19 C24 C23 C22 -0.6(4) . . . . ?
C18 C19 C24 N4 0.6(3) . . . . ?
C18 C19 C24 C23 -179.0(2) . . . . ?
C18 C17 C16 S1 1.4(4) . . . . ?
C18 C17 C16 C15 -176.5(2) . . . . ?
C18 C25 N4 C24 0.4(3) . . . . ?
C17 C18 C25 N4 177.9(2) . . . . ?
C17 C16 C15 O1 -4.3(4) . . . . ?
C17 C16 C15 N3 175.6(2) . . . . ?
C16 S1 C14 N2 179.6(2) . . . . ?
C16 S1 C14 N3 -0.63(17) . . . . ?
C14 S1 C16 C17 -176.3(2) . . . . ?
C14 S1 C16 C15 1.82(17) . . . . ?
C14 N2 N1 C1 -173.1(2) . . . . ?
C14 N3 C15 O1 -177.8(2) . . . . ?
C14 N3 C15 C16 2.2(3) . . . . ?
C1 C13 C12 C11 -178.5(2) . . . . ?
C1 C13 C8 C9 177.6(2) . . . . ?
C1 C13 C8 C7 -2.2(3) . . . . ?
C1 C2 C3 C4 177.6(2) . . . . ?
C13 C1 C2 C7 -3.3(2) . . . . ?
C13 C1 C2 C3 178.4(3) . . . . ?
C13 C12 C11 C10 0.6(4) . . . . ?
C13 C8 C7 C2 0.1(3) . . . . ?
C13 C8 C7 C6 179.6(2) . . . . ?
C12 C13 C8 C9 -2.2(4) . . . . ?
C12 C13 C8 C7 178.1(2) . . . . ?
C12 C11 C10 C9 -1.5(4) . . . . ?
C11 C10 C9 C8 0.5(4) . . . . ?
C10 C9 C8 C13 1.3(4) . . . . ?
C10 C9 C8 C7 -179.0(2) . . . . ?
C9 C8 C7 C2 -179.7(2) . . . . ?
C9 C8 C7 C6 -0.2(5) . . . . ?
C8 C13 C12 C11 1.2(4) . . . . ?
C8 C7 C2 C1 2.1(3) . . . . ?
C8 C7 C2 C3 -179.4(2) . . . . ?
C8 C7 C6 C5 179.8(2) . . . . ?
C7 C2 C3 C4 -0.5(4) . . . . ?
C2 C1 C13 C12 -176.9(2) . . . . ?
C2 C1 C13 C8 3.4(2) . . . . ?
C2 C7 C6 C5 -0.7(4) . . . . ?
C2 C3 C4 C5 -0.3(4) . . . . ?
C3 C4 C5 C6 0.6(4) . . . . ?
C4 C5 C6 C7 -0.1(4) . . . . ?
C6 C7 C2 C1 -177.5(2) . . . . ?
C6 C7 C2 C3 1.0(4) . . . . ?
C15 N3 C14 S1 -0.9(2) . . . . ?
C15 N3 C14 N2 178.9(2) . . . . ?
C25 C18 C17 C16 3.2(4) . . . . ?
C25 N4 C24 C19 -0.6(3) . . . . ?
C25 N4 C24 C23 179.0(3) . . . . ?
N4 C24 C23 C22 179.8(2) . . . . ?
C24 C19 C18 C17 -178.3(2) . . . . ?
C24 C19 C18 C25 -0.4(3) . . . . ?
C23 C22 C21 C20 0.3(4) . . . . ?
